data_2240369
loop_
_publ_author_name
'Mague, Joel T.'
'Mohamed, Shaaban K.'
'Akkurt, Mehmet'
'Omran, Omran A.'
'Albayati, Mustafa R.'

_publ_section_title
;
 Crystal structure of 1-(2-aminophenyl)-3-phenylurea
;
_journal_coeditor_code SU5051
_journal_issue 2
_journal_name_full 'Acta Crystallographica Section E'
_journal_page_first o88
_journal_page_last o89
_journal_paper_doi 10.1107/S2056989014028175
_journal_volume 71
_journal_year 2015
_chemical_formula_iupac 'C13 H13 N3 O'
_chemical_formula_moiety 'C13 H13 N3 O'
_chemical_formula_sum 'C13 H13 N3 O'
_chemical_formula_weight 227.26
_chemical_name_systematic
;
1-(2-Aminophenyl)-3-phenylurea
;
_space_group_crystal_system monoclinic
_space_group_IT_number 14
_space_group_name_Hall '-P 2yn'
_space_group_name_H-M_alt 'P 1 21/n 1'
_symmetry_space_group_name_Hall '-P 2yn'
_symmetry_space_group_name_H-M 'P 1 21/n 1'
_atom_sites_solution_hydrogens mixed
_atom_sites_solution_primary direct
_atom_sites_solution_secondary difmap
_audit_creation_method SHELXL-2014/6
_cell_angle_alpha 90
_cell_angle_beta 106.5480(10)
_cell_angle_gamma 90
_cell_formula_units_Z 4
_cell_length_a 16.1742(4)
_cell_length_b 4.56670(10)
_cell_length_c 16.3259(4)
_cell_measurement_reflns_used 9955
_cell_measurement_temperature 150(2)
_cell_measurement_theta_max 72.4300
_cell_measurement_theta_min 3.3935
_cell_volume 1155.93(5)
_computing_cell_refinement
;
<i>SAINT</i> (Bruker, 2014)
;
_computing_data_collection
;
<i>APEX2</i> (Bruker, 2014)
;
_computing_data_reduction
;
<i>SAINT</i>  (Bruker, 2014)
;
_computing_molecular_graphics
;
<i>DIAMOND</i> (Brandenburg & Putz, 2012)
;
_computing_publication_material
;
<i>SHELXTL</i> (Sheldrick, 2008) and PLATON (Spek, 2009)
;
_computing_structure_refinement
;
SHELXL2014 (Sheldrick, 2008)
;
_computing_structure_solution
;
<i>SHELXT</i> (Sheldrick, 2008)
;
_diffrn_ambient_temperature 150(2)
_diffrn_detector_area_resol_mean 10.4167
_diffrn_measured_fraction_theta_full 0.999
_diffrn_measured_fraction_theta_max 0.984
_diffrn_measurement_device_type 'Bruker D8 VENTURE PHOTON 100 CMOS'
_diffrn_measurement_method '\w scans'
_diffrn_radiation_monochromator mirror
_diffrn_radiation_type CuK\a
_diffrn_radiation_wavelength 1.54178
_diffrn_reflns_av_R_equivalents 0.0345
_diffrn_reflns_limit_h_max 17
_diffrn_reflns_limit_h_min -19
_diffrn_reflns_limit_k_max 5
_diffrn_reflns_limit_k_min -5
_diffrn_reflns_limit_l_max 20
_diffrn_reflns_limit_l_min -20
_diffrn_reflns_number 21843
_diffrn_reflns_theta_full 72.300
_diffrn_reflns_theta_max 72.455
_diffrn_reflns_theta_min 2.823
_exptl_absorpt_coefficient_mu 0.692
_exptl_absorpt_correction_T_max 0.94
_exptl_absorpt_correction_T_min 0.89
_exptl_absorpt_correction_type multi-scan
_exptl_absorpt_process_details
;
(<i>SADABS</i>; Bruker, 2014)
;
_exptl_crystal_colour colourless
_exptl_crystal_density_diffrn 1.306
_exptl_crystal_density_method 'not measured'
_exptl_crystal_description column
_exptl_crystal_F_000 480
_exptl_crystal_size_max 0.202
_exptl_crystal_size_mid 0.121
_exptl_crystal_size_min 0.090
_refine_diff_density_max 0.299
_refine_diff_density_min -0.219
_refine_ls_extinction_method none
_refine_ls_goodness_of_fit_ref 1.112
_refine_ls_hydrogen_treatment constr
_refine_ls_matrix_type full
_refine_ls_number_parameters 155
_refine_ls_number_reflns 2282
_refine_ls_number_restraints 0
_refine_ls_restrained_S_all 1.112
_refine_ls_R_factor_all 0.0553
_refine_ls_R_factor_gt 0.0494
_refine_ls_shift/su_max 0.000
_refine_ls_shift/su_mean 0.000
_refine_ls_structure_factor_coef Fsqd
_refine_ls_weighting_details 'w=1/[\s^2^(Fo^2^)+(0.0540P)^2^+0.8485P] where P=(Fo^2^+2Fc^2^)/3'
_refine_ls_weighting_scheme calc
_refine_ls_wR_factor_gt 0.1288
_refine_ls_wR_factor_ref 0.1360
_reflns_number_gt 2084
_reflns_number_total 2282
_reflns_threshold_expression I>2\s(I)
_cod_data_source_file su5051sup1.cif
_cod_data_source_block I
_cod_database_code 2240369
_cod_database_fobs_code 2240369
_shelx_space_group_comment
;
The symmetry employed for this shelxl refinement is uniquely defined
by the following loop, which should always be used as a source of
symmetry information in preference to the above space-group names.
They are only intended as comments.
;
_shelx_estimated_absorpt_t_min 0.873
_shelx_estimated_absorpt_t_max 0.940
_shelxl_version_number 2014/6

loop_
_space_group_symop_operation_xyz
'x, y, z'
'-x+1/2, y+1/2, -z+1/2'
'-x, -y, -z'
'x-1/2, -y-1/2, z-1/2'

loop_
_atom_site_type_symbol
_atom_site_label
_atom_site_fract_x
_atom_site_fract_y
_atom_site_fract_z
_atom_site_U_iso_or_equiv
_atom_site_adp_type
_atom_site_calc_flag
_atom_site_occupancy
O O1 0.44188(9) 0.4790(3) 0.32769(9) 0.0300(3) Uani d 1
N N1 0.48770(11) 0.0380(4) 0.29093(11) 0.0309(4) Uani d 1
H H1A 0.4911 -0.1584 0.3007 0.037 Uiso d 1
N N2 0.40020(11) 0.0618(3) 0.38000(10) 0.0277(4) Uani d 1
H H2A 0.3974 -0.1368 0.3754 0.033 Uiso d 1
N N3 0.22413(12) 0.1572(4) 0.29992(12) 0.0413(5) Uani d 1
H H3A 0.2521 0.0112 0.2807 0.050 Uiso d 1
H H3B 0.1655 0.1521 0.2808 0.050 Uiso d 1
C C1 0.53488(14) 0.1492(4) 0.23655(13) 0.0305(4) Uani d 1
C C2 0.49906(16) 0.3542(5) 0.17311(13) 0.0383(5) Uani d 1
H H2 0.4428 0.4293 0.1667 0.046 Uiso calc 1
C C3 0.5467(2) 0.4474(6) 0.11924(16) 0.0510(7) Uani d 1
H H3 0.5235 0.5916 0.0770 0.061 Uiso calc 1
C C4 0.6271(2) 0.3331(6) 0.12642(18) 0.0551(7) Uani d 1
H H4 0.6587 0.3957 0.0886 0.066 Uiso calc 1
C C5 0.66188(18) 0.1280(6) 0.18846(17) 0.0499(6) Uani d 1
H H5 0.7171 0.0472 0.1929 0.060 Uiso calc 1
C C6 0.61656(15) 0.0386(5) 0.24462(15) 0.0396(5) Uani d 1
H H6 0.6415 -0.0982 0.2885 0.048 Uiso calc 1
C C7 0.44317(12) 0.2076(4) 0.33236(11) 0.0255(4) Uani d 1
C C8 0.34822(13) 0.2198(4) 0.42286(12) 0.0269(4) Uani d 1
C C9 0.38565(15) 0.3407(5) 0.50231(13) 0.0371(5) Uani d 1
H H9 0.4453 0.3114 0.5294 0.045 Uiso calc 1
C C10 0.33681(18) 0.5047(6) 0.54293(15) 0.0464(6) Uani d 1
H H10 0.3628 0.5887 0.5974 0.056 Uiso calc 1
C C11 0.25015(18) 0.5444(5) 0.50347(16) 0.0464(6) Uani d 1
H H11 0.2164 0.6563 0.5310 0.056 Uiso calc 1
C C12 0.21204(15) 0.4233(5) 0.42441(15) 0.0412(5) Uani d 1
H H12 0.1521 0.4522 0.3982 0.049 Uiso calc 1
C C13 0.26029(13) 0.2584(5) 0.38210(13) 0.0317(4) Uani d 1

loop_
_atom_site_aniso_label
_atom_site_aniso_U_11
_atom_site_aniso_U_22
_atom_site_aniso_U_33
_atom_site_aniso_U_12
_atom_site_aniso_U_13
_atom_site_aniso_U_23
O1 0.0377(8) 0.0201(7) 0.0356(7) -0.0009(6) 0.0158(6) 0.0009(5)
N1 0.0379(9) 0.0210(8) 0.0393(9) 0.0002(7) 0.0199(8) 0.0012(7)
N2 0.0328(9) 0.0195(7) 0.0337(8) -0.0002(6) 0.0139(7) 0.0009(7)
N3 0.0359(10) 0.0442(11) 0.0404(10) 0.0007(8) 0.0052(8) -0.0010(9)
C1 0.0385(11) 0.0244(9) 0.0318(10) -0.0071(8) 0.0154(9) -0.0064(8)
C2 0.0501(13) 0.0326(11) 0.0342(11) 0.0000(10) 0.0153(10) -0.0020(9)
C3 0.083(2) 0.0362(12) 0.0401(12) -0.0022(13) 0.0283(13) 0.0036(10)
C4 0.0785(19) 0.0447(14) 0.0600(16) -0.0137(13) 0.0486(15) -0.0063(12)
C5 0.0494(14) 0.0487(14) 0.0619(16) -0.0061(12) 0.0327(13) -0.0065(12)
C6 0.0407(12) 0.0385(12) 0.0431(12) -0.0007(10) 0.0174(10) -0.0010(10)
C7 0.0259(9) 0.0230(9) 0.0269(9) -0.0003(7) 0.0065(7) 0.0004(7)
C8 0.0330(10) 0.0206(9) 0.0297(9) 0.0011(8) 0.0131(8) 0.0035(7)
C9 0.0405(12) 0.0368(11) 0.0336(11) -0.0022(9) 0.0099(9) -0.0012(9)
C10 0.0632(16) 0.0434(13) 0.0363(11) -0.0043(12) 0.0199(11) -0.0097(10)
C11 0.0632(16) 0.0364(12) 0.0520(14) 0.0065(11) 0.0361(13) -0.0019(11)
C12 0.0373(12) 0.0406(13) 0.0505(13) 0.0083(10) 0.0201(10) 0.0076(10)
C13 0.0346(11) 0.0300(10) 0.0322(10) -0.0003(8) 0.0120(8) 0.0053(8)

loop_
_atom_type_symbol
_atom_type_description
_atom_type_scat_dispersion_real
_atom_type_scat_dispersion_imag
_atom_type_scat_source
C C 0.0181 0.0091 'International Tables Vol C Tables 4.2.6.8 and 6.1.1.4'
H H 0.0000 0.0000 'International Tables Vol C Tables 4.2.6.8 and 6.1.1.4'
N N 0.0311 0.0180 'International Tables Vol C Tables 4.2.6.8 and 6.1.1.4'
O O 0.0492 0.0322 'International Tables Vol C Tables 4.2.6.8 and 6.1.1.4'

loop_
_geom_angle_atom_site_label_1
_geom_angle_atom_site_label_2
_geom_angle_atom_site_label_3
_geom_angle
C7 N1 C1 124.19(16)
C7 N1 H1A 119.2
C1 N1 H1A 116.5
C7 N2 C8 120.03(15)
C7 N2 H2A 117.6
C8 N2 H2A 121.4
C13 N3 H3A 117.7
C13 N3 H3B 117.0
H3A N3 H3B 115.7
C6 C1 C2 119.93(19)
C6 C1 N1 118.56(19)
C2 C1 N1 121.43(19)
C3 C2 C1 119.2(2)
C3 C2 H2 120.4
C1 C2 H2 120.4
C4 C3 C2 120.7(2)
C4 C3 H3 119.6
C2 C3 H3 119.6
C3 C4 C5 119.9(2)
C3 C4 H4 120.0
C5 C4 H4 120.0
C4 C5 C6 120.3(2)
C4 C5 H5 119.9
C6 C5 H5 119.9
C1 C6 C5 119.9(2)
C1 C6 H6 120.0
C5 C6 H6 120.0
O1 C7 N2 121.53(17)
O1 C7 N1 122.64(17)
N2 C7 N1 115.82(16)
C9 C8 C13 120.72(18)
C9 C8 N2 119.93(18)
C13 C8 N2 119.31(17)
C8 C9 C10 120.5(2)
C8 C9 H9 119.7
C10 C9 H9 119.7
C11 C10 C9 119.3(2)
C11 C10 H10 120.3
C9 C10 H10 120.3
C12 C11 C10 120.6(2)
C12 C11 H11 119.7
C10 C11 H11 119.7
C11 C12 C13 121.0(2)
C11 C12 H12 119.5
C13 C12 H12 119.5
N3 C13 C8 120.78(18)
N3 C13 C12 121.2(2)
C8 C13 C12 117.83(19)

loop_
_geom_bond_atom_site_label_1
_geom_bond_atom_site_label_2
_geom_bond_distance
O1 C7 1.241(2)
N1 C7 1.362(2)
N1 C1 1.419(2)
N1 H1A 0.9099
N2 C7 1.356(2)
N2 C8 1.433(2)
N2 H2A 0.9099
N3 C13 1.381(3)
N3 H3A 0.9101
N3 H3B 0.9101
C1 C6 1.385(3)
C1 C2 1.394(3)
C2 C3 1.391(3)
C2 H2 0.9500
C3 C4 1.375(4)
C3 H3 0.9500
C4 C5 1.377(4)
C4 H4 0.9500
C5 C6 1.388(3)
C5 H5 0.9500
C6 H6 0.9500
C8 C9 1.381(3)
C8 C13 1.399(3)
C9 C10 1.387(3)
C9 H9 0.9500
C10 C11 1.378(4)
C10 H10 0.9500
C11 C12 1.378(4)
C11 H11 0.9500
C12 C13 1.400(3)
C12 H12 0.9500

loop_
_geom_hbond_atom_site_label_D
_geom_hbond_atom_site_label_H
_geom_hbond_atom_site_label_A
_geom_hbond_site_symmetry_A
_geom_hbond_distance_DH
_geom_hbond_distance_HA
_geom_hbond_distance_DA
_geom_hbond_angle_DHA
_geom_hbond_publ_flag
N2 H2A O1 1_545 0.91 2.13 2.932(2) 147 yes
N1 H1A O1 1_545 0.91 1.94 2.771(2) 151 yes
N3 H3A N3 2_545 0.91 2.19 3.057(3) 160 yes
N3 H3B O1 2_545 0.91 2.24 3.004(2) 141 yes

loop_
_geom_torsion_atom_site_label_1
_geom_torsion_atom_site_label_2
_geom_torsion_atom_site_label_3
_geom_torsion_atom_site_label_4
_geom_torsion
C7 N1 C1 C6 135.3(2)
C7 N1 C1 C2 -48.0(3)
C6 C1 C2 C3 -0.8(3)
N1 C1 C2 C3 -177.4(2)
C1 C2 C3 C4 2.0(4)
C2 C3 C4 C5 -1.2(4)
C3 C4 C5 C6 -0.9(4)
C2 C1 C6 C5 -1.2(3)
N1 C1 C6 C5 175.5(2)
C4 C5 C6 C1 2.1(4)
C8 N2 C7 O1 3.2(3)
C8 N2 C7 N1 -177.12(17)
C1 N1 C7 O1 -1.9(3)
C1 N1 C7 N2 178.46(18)
C7 N2 C8 C9 -84.9(2)
C7 N2 C8 C13 92.9(2)
C13 C8 C9 C10 -0.5(3)
N2 C8 C9 C10 177.3(2)
C8 C9 C10 C11 0.5(4)
C9 C10 C11 C12 -0.1(4)
C10 C11 C12 C13 -0.3(4)
C9 C8 C13 N3 174.9(2)
N2 C8 C13 N3 -2.9(3)
C9 C8 C13 C12 0.1(3)
N2 C8 C13 C12 -177.65(17)
C11 C12 C13 N3 -174.5(2)
C11 C12 C13 C8 0.2(3)
